data_7058538
loop_
_publ_author_name
'Shieh, Minghuey'
'Liu, Yu-Hsin'
'Wang, Chih-Chin'
'Jian, Si-Huan'
'Lin, Chien-Nan'
'Chen, Yen-Ming'
'Huang, Chung-Yi'

_publ_section_title
;
 A comparative study on NHC-functionalized ternary Se/Te--Fe--Cu
 compounds: synthesis, catalysis, and the effect of chalcogens
;
_journal_issue 30
_journal_name_full 'New Journal of Chemistry'
_journal_page_first 11832
_journal_paper_doi 10.1039/C9NJ02051A
_journal_volume 43
_journal_year 2019
_chemical_formula_moiety 'C19 H12 Cl4 Cu2 Fe3 N4 O9 Se'
_chemical_formula_sum 'C19 H12 Cl4 Cu2 Fe3 N4 O9 Se'
_chemical_formula_weight 955.72
_space_group_crystal_system monoclinic
_space_group_IT_number 14
_space_group_name_Hall '-P 2ybc'
_space_group_name_H-M_alt 'P 1 21/c 1'
_symmetry_space_group_name_Hall '-P 2ybc'
_symmetry_space_group_name_H-M 'P 1 21/c 1'
_atom_sites_solution_hydrogens geom
_atom_sites_solution_primary direct
_atom_sites_solution_secondary difmap
_audit_creation_method SHELXL-2014/7
_audit_update_record
;
2019-04-12 deposited with the CCDC.    2019-06-26 downloaded from the CCDC.
;
_cell_angle_alpha 90
_cell_angle_beta 103.387(3)
_cell_angle_gamma 90
_cell_formula_units_Z 4
_cell_length_a 8.3228(5)
_cell_length_b 23.2450(16)
_cell_length_c 15.4952(7)
_cell_measurement_reflns_used 6598
_cell_measurement_temperature 200(2)
_cell_measurement_theta_max 24.97
_cell_measurement_theta_min 2.52
_cell_volume 2916.3(3)
_computing_cell_refinement 'Bruker APEX2'
_computing_data_collection 'Bruker APEX2'
_computing_data_reduction 'Bruker SAINT'
_computing_molecular_graphics 'Ortep-3 for Windows (Farrugia, 1997)'
_computing_publication_material 'WinGX publication routines (Farrugia, 1999)'
_computing_structure_refinement 'SHELXL-2014/7 (Sheldrick, 2014)'
_computing_structure_solution 'SHELXL-2014/7 (Sheldrick, 2014)'
_diffrn_ambient_temperature 200(2)
_diffrn_measured_fraction_theta_full 0.985
_diffrn_measured_fraction_theta_max 0.985
_diffrn_measurement_device_type 'Bruker APEX2'
_diffrn_measurement_method 'phi and omega scan'
_diffrn_radiation_type MoK\a
_diffrn_radiation_wavelength 0.71073
_diffrn_reflns_av_R_equivalents 0.0326
_diffrn_reflns_av_unetI/netI 0.0420
_diffrn_reflns_Laue_measured_fraction_full 0.985
_diffrn_reflns_Laue_measured_fraction_max 0.985
_diffrn_reflns_limit_h_max 8
_diffrn_reflns_limit_h_min -9
_diffrn_reflns_limit_k_max 26
_diffrn_reflns_limit_k_min -27
_diffrn_reflns_limit_l_max 18
_diffrn_reflns_limit_l_min -18
_diffrn_reflns_number 18395
_diffrn_reflns_point_group_measured_fraction_full 0.985
_diffrn_reflns_point_group_measured_fraction_max 0.985
_diffrn_reflns_theta_full 25.034
_diffrn_reflns_theta_max 25.034
_diffrn_reflns_theta_min 1.752
_diffrn_source 'fine-focus sealed tube'
_exptl_absorpt_coefficient_mu 4.560
_exptl_absorpt_correction_T_max 0.9143
_exptl_absorpt_correction_T_min 0.4941
_exptl_absorpt_correction_type multi-scan
_exptl_crystal_colour black
_exptl_crystal_density_diffrn 2.177
_exptl_crystal_description prism
_exptl_crystal_F_000 1856
_exptl_crystal_size_max 0.180
_exptl_crystal_size_mid 0.080
_exptl_crystal_size_min 0.020
_refine_diff_density_max 5.136
_refine_diff_density_min -1.603
_refine_diff_density_rms 0.251
_refine_ls_extinction_method none
_refine_ls_goodness_of_fit_ref 1.092
_refine_ls_hydrogen_treatment constr
_refine_ls_matrix_type full
_refine_ls_number_parameters 379
_refine_ls_number_reflns 5073
_refine_ls_number_restraints 0
_refine_ls_restrained_S_all 1.092
_refine_ls_R_factor_all 0.0999
_refine_ls_R_factor_gt 0.0801
_refine_ls_shift/su_max 0.001
_refine_ls_shift/su_mean 0.000
_refine_ls_structure_factor_coef Fsqd
_refine_ls_weighting_details 'w=1/[\s^2^(Fo^2^)+(0.1353P)^2^+22.7936P] where P=(Fo^2^+2Fc^2^)/3'
_refine_ls_weighting_scheme calc
_refine_ls_wR_factor_gt 0.2146
_refine_ls_wR_factor_ref 0.2301
_reflns_Friedel_coverage 0.000
_reflns_number_gt 3919
_reflns_number_total 5073
_reflns_threshold_expression 'I > 2\s(I)'
_cod_data_source_file c9nj02051a2.cif
_cod_data_source_block 5
_cod_depositor_comments 'Adding full bibliography for 7058535--7058539.cif.'
_cod_database_code 7058538
_shelx_shelxl_version_number 2014/7
_shelx_space_group_comment
;
The symmetry employed for this shelxl refinement is uniquely defined
by the following loop, which should always be used as a source of
symmetry information in preference to the above space-group names.
They are only intended as comments.
;
_shelx_estimated_absorpt_t_min 0.494
_shelx_estimated_absorpt_t_max 0.914

loop_
_space_group_symop_operation_xyz
'x, y, z'
'-x, y+1/2, -z+1/2'
'-x, -y, -z'
'x, -y-1/2, z-1/2'

loop_
_atom_site_label
_atom_site_type_symbol
_atom_site_fract_x
_atom_site_fract_y
_atom_site_fract_z
_atom_site_U_iso_or_equiv
_atom_site_adp_type
_atom_site_occupancy
_atom_site_site_symmetry_order
_atom_site_calc_flag
_atom_site_refinement_flags_posn
_atom_site_refinement_flags_adp
C1 C 0.5849(13) 0.6798(4) 0.4222(7) 0.030(2) Uani 1 1 d . .
C2 C 0.8495(14) 0.6266(4) 0.3584(6) 0.028(2) Uani 1 1 d . .
C3 C 0.6266(12) 0.5716(4) 0.4343(7) 0.025(2) Uani 1 1 d . .
C4 C 0.7449(13) 0.5614(4) 0.1738(6) 0.031(2) Uani 1 1 d . .
C5 C 0.5189(12) 0.4937(4) 0.2337(7) 0.029(2) Uani 1 1 d . .
C6 C 0.4354(14) 0.5554(4) 0.0931(7) 0.035(3) Uani 1 1 d . .
C7 C 0.4000(13) 0.6826(4) 0.0899(8) 0.032(2) Uani 1 1 d . .
C8 C 0.4912(12) 0.7503(4) 0.2221(6) 0.026(2) Uani 1 1 d . .
C9 C 0.7226(13) 0.6858(4) 0.1651(6) 0.028(2) Uani 1 1 d . .
C10 C 0.8712(11) 0.7900(4) 0.3613(6) 0.025(2) Uani 1 1 d . .
C11 C 0.6688(12) 0.8475(5) 0.4233(7) 0.033(2) Uani 1 1 d . .
H11A H 0.6093 0.8108 0.4173 0.049 Uiso 1 1 calc R U
H11B H 0.6948 0.8595 0.4855 0.049 Uiso 1 1 calc R U
H11C H 0.5998 0.8767 0.3869 0.049 Uiso 1 1 calc R U
C12 C 0.9371(12) 0.8825(4) 0.3921(6) 0.022(2) Uani 1 1 d . .
C13 C 1.0568(12) 0.8596(4) 0.3573(6) 0.025(2) Uani 1 1 d . .
C14 C 1.1191(12) 0.7615(4) 0.3086(7) 0.030(2) Uani 1 1 d . .
H14A H 1.2179 0.7810 0.2990 0.045 Uiso 1 1 calc R U
H14B H 1.1519 0.7306 0.3521 0.045 Uiso 1 1 calc R U
H14C H 1.0571 0.7452 0.2524 0.045 Uiso 1 1 calc R U
C15 C 0.8938(12) 0.4576(4) 0.3761(7) 0.031(2) Uani 1 1 d . .
C16 C 1.1330(13) 0.4882(5) 0.3173(7) 0.035(2) Uani 1 1 d . .
H16A H 1.2334 0.4700 0.3073 0.052 Uiso 1 1 calc R U
H16B H 1.0660 0.5023 0.2607 0.052 Uiso 1 1 calc R U
H16C H 1.1632 0.5204 0.3586 0.052 Uiso 1 1 calc R U
C17 C 1.0795(11) 0.3890(4) 0.3706(6) 0.022(2) Uani 1 1 d . .
C18 C 0.9635(12) 0.3666(4) 0.4071(6) 0.023(2) Uani 1 1 d . .
C19 C 0.7020(13) 0.4011(5) 0.4442(8) 0.037(3) Uani 1 1 d . .
H19A H 0.6973 0.3614 0.4648 0.055 Uiso 1 1 calc R U
H19B H 0.7059 0.4276 0.4937 0.055 Uiso 1 1 calc R U
H19C H 0.6036 0.4091 0.3971 0.055 Uiso 1 1 calc R U
N1 N 0.8238(9) 0.8405(3) 0.3931(5) 0.0221(17) Uani 1 1 d . .
N2 N 1.0166(9) 0.8024(3) 0.3412(5) 0.0213(17) Uani 1 1 d . .
N3 N 1.0387(9) 0.4463(3) 0.3546(5) 0.0235(17) Uani 1 1 d . .
N4 N 0.8495(9) 0.4086(3) 0.4096(5) 0.0259(18) Uani 1 1 d . .
O1 O 0.5416(12) 0.7119(3) 0.4712(6) 0.053(2) Uani 1 1 d . .
O2 O 0.9926(10) 0.6261(3) 0.3639(6) 0.0396(19) Uani 1 1 d . .
O3 O 0.6192(10) 0.5420(3) 0.4940(5) 0.0434(19) Uani 1 1 d . .
O4 O 0.8717(10) 0.5586(4) 0.1514(6) 0.051(2) Uani 1 1 d . .
O5 O 0.4832(10) 0.4461(3) 0.2456(5) 0.0414(19) Uani 1 1 d . .
O6 O 0.3588(13) 0.5465(4) 0.0229(5) 0.066(3) Uani 1 1 d . .
O7 O 0.3147(11) 0.6876(3) 0.0217(5) 0.050(2) Uani 1 1 d . .
O8 O 0.4559(10) 0.7985(3) 0.2299(5) 0.0425(19) Uani 1 1 d . .
O9 O 0.8427(10) 0.6925(4) 0.1399(5) 0.048(2) Uani 1 1 d . .
Fe1 Fe 0.63351(17) 0.62430(5) 0.35400(8) 0.0189(4) Uani 1 1 d . .
Fe2 Fe 0.55160(16) 0.56571(5) 0.20273(8) 0.0204(4) Uani 1 1 d . .
Fe3 Fe 0.53321(16) 0.67809(5) 0.19794(8) 0.0203(4) Uani 1 1 d . .
Cu1 Cu 0.74134(15) 0.72074(5) 0.33117(8) 0.0294(4) Uani 1 1 d . .
Cu2 Cu 0.75825(16) 0.52665(6) 0.33846(9) 0.0362(4) Uani 1 1 d . .
Se1 Se 0.37029(11) 0.61897(4) 0.26235(7) 0.0252(3) Uani 1 1 d . .
Cl1 Cl 0.9154(4) 0.95136(11) 0.42502(18) 0.0402(7) Uani 1 1 d . .
Cl2 Cl 1.2248(3) 0.89043(12) 0.33247(17) 0.0331(6) Uani 1 1 d . .
Cl3 Cl 1.2491(3) 0.35856(12) 0.34599(17) 0.0336(6) Uani 1 1 d . .
Cl4 Cl 0.9457(3) 0.29738(11) 0.44149(18) 0.0379(6) Uani 1 1 d . .

loop_
_atom_site_aniso_label
_atom_site_aniso_U_11
_atom_site_aniso_U_22
_atom_site_aniso_U_33
_atom_site_aniso_U_23
_atom_site_aniso_U_13
_atom_site_aniso_U_12
C1 0.045(6) 0.015(5) 0.033(6) 0.004(4) 0.012(5) 0.001(4)
C2 0.043(7) 0.026(6) 0.017(5) -0.002(4) 0.014(4) -0.004(4)
C3 0.027(5) 0.009(5) 0.043(6) -0.002(4) 0.014(4) -0.003(4)
C4 0.042(6) 0.024(5) 0.026(5) -0.002(4) 0.005(5) 0.002(4)
C5 0.022(5) 0.027(6) 0.038(6) 0.004(5) 0.003(4) 0.004(4)
C6 0.047(7) 0.015(5) 0.038(6) 0.004(4) 0.001(5) 0.000(4)
C7 0.033(6) 0.011(5) 0.052(7) 0.003(5) 0.009(5) 0.001(4)
C8 0.033(5) 0.028(6) 0.016(5) 0.006(4) 0.003(4) -0.005(4)
C9 0.036(6) 0.022(5) 0.024(5) 0.005(4) 0.004(4) 0.003(4)
C10 0.021(5) 0.022(5) 0.033(5) 0.005(4) 0.008(4) 0.001(4)
C11 0.029(5) 0.031(6) 0.043(6) -0.006(5) 0.016(5) -0.003(4)
C12 0.032(5) 0.016(5) 0.014(4) 0.000(3) 0.000(4) -0.002(4)
C13 0.023(5) 0.023(5) 0.024(5) 0.002(4) -0.005(4) -0.008(4)
C14 0.031(5) 0.024(5) 0.037(6) -0.005(4) 0.011(4) -0.002(4)
C15 0.021(5) 0.022(5) 0.051(7) -0.011(5) 0.010(5) 0.004(4)
C16 0.038(6) 0.032(6) 0.034(6) 0.005(5) 0.009(5) 0.006(5)
C17 0.019(5) 0.025(5) 0.022(5) -0.002(4) 0.001(4) 0.007(4)
C18 0.027(5) 0.026(5) 0.012(4) 0.000(4) -0.001(4) 0.006(4)
C19 0.032(6) 0.031(6) 0.054(7) -0.005(5) 0.023(5) -0.001(5)
N1 0.024(4) 0.022(4) 0.020(4) -0.003(3) 0.005(3) -0.005(3)
N2 0.021(4) 0.020(4) 0.021(4) 0.003(3) 0.003(3) -0.006(3)
N3 0.020(4) 0.021(4) 0.030(4) -0.007(3) 0.006(3) 0.003(3)
N4 0.024(4) 0.021(5) 0.033(5) -0.004(4) 0.007(3) -0.002(3)
O1 0.095(7) 0.026(4) 0.050(5) 0.001(4) 0.043(5) 0.007(4)
O2 0.038(5) 0.032(5) 0.052(5) -0.004(3) 0.016(4) 0.003(3)
O3 0.053(5) 0.038(5) 0.039(4) 0.013(4) 0.009(4) -0.003(4)
O4 0.047(5) 0.051(5) 0.059(5) 0.002(4) 0.026(4) 0.012(4)
O5 0.050(5) 0.026(4) 0.053(5) 0.006(4) 0.021(4) 0.004(4)
O6 0.099(8) 0.052(6) 0.028(4) 0.011(4) -0.025(5) -0.011(5)
O7 0.065(6) 0.041(5) 0.030(4) 0.000(4) -0.019(4) 0.001(4)
O8 0.049(5) 0.022(4) 0.058(5) 0.003(4) 0.017(4) 0.004(3)
O9 0.049(5) 0.055(5) 0.047(5) 0.001(4) 0.028(4) -0.014(4)
Fe1 0.0247(7) 0.0150(7) 0.0173(7) -0.0006(5) 0.0052(5) -0.0029(5)
Fe2 0.0245(7) 0.0153(7) 0.0194(7) -0.0008(5) 0.0008(5) -0.0010(5)
Fe3 0.0243(7) 0.0156(7) 0.0197(7) 0.0006(5) 0.0024(5) -0.0022(5)
Cu1 0.0300(7) 0.0215(7) 0.0370(7) -0.0038(5) 0.0086(5) -0.0061(5)
Cu2 0.0371(8) 0.0306(8) 0.0415(8) 0.0049(6) 0.0105(6) 0.0072(6)
Se1 0.0194(5) 0.0242(6) 0.0331(6) 0.0011(4) 0.0083(4) -0.0022(4)
Cl1 0.0508(16) 0.0228(14) 0.0456(16) -0.0143(12) 0.0085(13) -0.0080(12)
Cl2 0.0268(13) 0.0370(14) 0.0334(14) 0.0040(11) 0.0025(10) -0.0139(11)
Cl3 0.0256(12) 0.0394(15) 0.0347(14) -0.0077(11) 0.0048(10) 0.0127(11)
Cl4 0.0468(16) 0.0216(13) 0.0429(15) 0.0040(11) 0.0054(12) 0.0025(11)

loop_
_atom_type_symbol
_atom_type_description
_atom_type_scat_dispersion_real
_atom_type_scat_dispersion_imag
_atom_type_scat_source
C C 0.0033 0.0016 'International Tables Vol C Tables 4.2.6.8 and 6.1.1.4'
H H 0.0000 0.0000 'International Tables Vol C Tables 4.2.6.8 and 6.1.1.4'
N N 0.0061 0.0033 'International Tables Vol C Tables 4.2.6.8 and 6.1.1.4'
O O 0.0106 0.0060 'International Tables Vol C Tables 4.2.6.8 and 6.1.1.4'
Fe Fe 0.3463 0.8444 'International Tables Vol C Tables 4.2.6.8 and 6.1.1.4'
Cu Cu 0.3201 1.2651 'International Tables Vol C Tables 4.2.6.8 and 6.1.1.4'
Se Se -0.0929 2.2259 'International Tables Vol C Tables 4.2.6.8 and 6.1.1.4'
Cl Cl 0.1484 0.1585 'International Tables Vol C Tables 4.2.6.8 and 6.1.1.4'

loop_
_geom_angle_atom_site_label_1
_geom_angle_atom_site_label_2
_geom_angle_atom_site_label_3
_geom_angle
O1 C1 Fe1 172.1(9)
O1 C1 Cu1 115.3(7)
Fe1 C1 Cu1 72.6(4)
O2 C2 Fe1 177.1(9)
O2 C2 Cu1 111.0(7)
Fe1 C2 Cu1 71.5(4)
O2 C2 Cu2 106.3(7)
Fe1 C2 Cu2 71.7(3)
Cu1 C2 Cu2 139.7(5)
O3 C3 Fe1 172.0(9)
O3 C3 Cu2 111.4(7)
Fe1 C3 Cu2 76.1(4)
O4 C4 Fe2 177.7(9)
O5 C5 Fe2 172.4(9)
O5 C5 Cu2 113.5(7)
Fe2 C5 Cu2 74.1(4)
O6 C6 Fe2 177.3(10)
O7 C7 Fe3 177.4(9)
O8 C8 Fe3 173.7(9)
O8 C8 Cu1 112.9(7)
Fe3 C8 Cu1 72.7(3)
O9 C9 Fe3 176.5(9)
N2 C10 N1 104.5(8)
N2 C10 Cu1 127.1(7)
N1 C10 Cu1 127.6(7)
N1 C11 H11A 109.5
N1 C11 H11B 109.5
H11A C11 H11B 109.5
N1 C11 H11C 109.5
H11A C11 H11C 109.5
H11B C11 H11C 109.5
C13 C12 N1 107.5(8)
C13 C12 Cl1 129.1(8)
N1 C12 Cl1 123.3(8)
C12 C13 N2 106.4(8)
C12 C13 Cl2 130.5(8)
N2 C13 Cl2 123.1(8)
N2 C14 H14A 109.5
N2 C14 H14B 109.5
H14A C14 H14B 109.5
N2 C14 H14C 109.5
H14A C14 H14C 109.5
H14B C14 H14C 109.5
N4 C15 N3 105.8(8)
N4 C15 Cu2 128.2(7)
N3 C15 Cu2 124.6(8)
N3 C16 H16A 109.5
N3 C16 H16B 109.5
H16A C16 H16B 109.5
N3 C16 H16C 109.5
H16A C16 H16C 109.5
H16B C16 H16C 109.5
C18 C17 N3 106.3(8)
C18 C17 Cl3 130.8(8)
N3 C17 Cl3 122.8(7)
C17 C18 N4 108.0(8)
C17 C18 Cl4 128.5(8)
N4 C18 Cl4 123.4(7)
N4 C19 H19A 109.5
N4 C19 H19B 109.5
H19A C19 H19B 109.5
N4 C19 H19C 109.5
H19A C19 H19C 109.5
H19B C19 H19C 109.5
C12 N1 C10 110.7(8)
C12 N1 C11 125.6(8)
C10 N1 C11 123.7(8)
C10 N2 C13 110.9(8)
C10 N2 C14 125.1(8)
C13 N2 C14 124.0(8)
C15 N3 C17 109.8(8)
C15 N3 C16 124.4(8)
C17 N3 C16 125.7(8)
C15 N4 C18 110.0(8)
C15 N4 C19 125.1(8)
C18 N4 C19 124.9(8)
C3 Fe1 C1 92.0(5)
C3 Fe1 C2 101.0(4)
C1 Fe1 C2 108.8(5)
C3 Fe1 Se1 102.4(3)
C1 Fe1 Se1 95.2(4)
C2 Fe1 Se1 145.6(3)
C3 Fe1 Cu1 143.8(3)
C1 Fe1 Cu1 64.3(3)
C2 Fe1 Cu1 65.3(3)
Se1 Fe1 Cu1 106.46(6)
C3 Fe1 Cu2 61.5(3)
C1 Fe1 Cu2 149.9(3)
C2 Fe1 Cu2 66.3(3)
Se1 Fe1 Cu2 104.11(6)
Cu1 Fe1 Cu2 129.03(7)
C3 Fe1 Fe2 102.9(3)
C1 Fe1 Fe2 148.3(4)
C2 Fe1 Fe2 95.7(3)
Se1 Fe1 Fe2 54.59(5)
Cu1 Fe1 Fe2 111.47(6)
Cu2 Fe1 Fe2 58.93(5)
C3 Fe1 Fe3 155.6(3)
C1 Fe1 Fe3 97.6(3)
C2 Fe1 Fe3 97.0(3)
Se1 Fe1 Fe3 54.54(4)
Cu1 Fe1 Fe3 59.65(5)
Cu2 Fe1 Fe3 112.45(6)
Fe2 Fe1 Fe3 58.71(5)
C6 Fe2 C4 94.4(5)
C6 Fe2 C5 92.7(5)
C4 Fe2 C5 102.7(5)
C6 Fe2 Se1 101.2(4)
C4 Fe2 Se1 148.2(3)
C5 Fe2 Se1 104.0(3)
C6 Fe2 Cu2 149.1(3)
C4 Fe2 Cu2 73.1(3)
C5 Fe2 Cu2 63.9(3)
Se1 Fe2 Cu2 103.85(6)
C6 Fe2 Fe3 95.3(3)
C4 Fe2 Fe3 95.7(3)
C5 Fe2 Fe3 159.2(3)
Se1 Fe2 Fe3 55.63(4)
Cu2 Fe2 Fe3 113.69(6)
C6 Fe2 Fe1 152.7(3)
C4 Fe2 Fe1 100.9(3)
C5 Fe2 Fe1 105.5(3)
Se1 Fe2 Fe1 55.22(5)
Cu2 Fe2 Fe1 58.01(5)
Fe3 Fe2 Fe1 61.00(5)
C8 Fe3 C9 101.4(5)
C8 Fe3 C7 91.9(4)
C9 Fe3 C7 97.2(5)
C8 Fe3 Se1 107.9(3)
C9 Fe3 Se1 146.3(3)
C7 Fe3 Se1 98.1(3)
C8 Fe3 Cu1 66.0(3)
C9 Fe3 Cu1 73.3(3)
C7 Fe3 Cu1 152.8(3)
Se1 Fe3 Cu1 103.67(6)
C8 Fe3 Fe2 162.3(3)
C9 Fe3 Fe2 93.4(3)
C7 Fe3 Fe2 96.0(3)
Se1 Fe3 Fe2 55.31(5)
Cu1 Fe3 Fe2 109.79(6)
C8 Fe3 Fe1 106.7(3)
C9 Fe3 Fe1 101.2(3)
C7 Fe3 Fe1 150.5(3)
Se1 Fe3 Fe1 54.85(5)
Cu1 Fe3 Fe1 56.15(5)
Fe2 Fe3 Fe1 60.29(5)
C10 Cu1 C1 123.6(4)
C10 Cu1 C2 123.9(4)
C1 Cu1 C2 75.9(4)
C10 Cu1 C8 105.7(4)
C1 Cu1 C8 91.5(3)
C2 Cu1 C8 127.4(4)
C10 Cu1 Fe1 157.2(3)
C1 Cu1 Fe1 43.2(3)
C2 Cu1 Fe1 43.2(3)
C8 Cu1 Fe1 94.2(2)
C10 Cu1 Fe3 138.6(3)
C1 Cu1 Fe3 87.8(3)
C2 Cu1 Fe3 86.8(3)
C8 Cu1 Fe3 41.2(2)
Fe1 Cu1 Fe3 64.21(5)
C15 Cu2 C3 120.4(4)
C15 Cu2 C5 105.7(4)
C3 Cu2 C5 97.9(3)
C15 Cu2 C2 126.7(4)
C3 Cu2 C2 70.4(3)
C5 Cu2 C2 125.3(4)
C15 Cu2 Fe1 157.2(3)
C3 Cu2 Fe1 42.3(2)
C5 Cu2 Fe1 93.2(2)
C2 Cu2 Fe1 42.0(3)
C15 Cu2 Fe2 139.7(3)
C3 Cu2 Fe2 92.3(3)
C5 Cu2 Fe2 42.0(2)
C2 Cu2 Fe2 84.1(3)
Fe1 Cu2 Fe2 63.06(5)
Fe2 Se1 Fe3 69.05(5)
Fe2 Se1 Fe1 70.19(5)
Fe3 Se1 Fe1 70.60(5)

loop_
_geom_bond_atom_site_label_1
_geom_bond_atom_site_label_2
_geom_bond_distance
C1 O1 1.180(12)
C1 Fe1 1.772(10)
C1 Cu1 2.333(10)
C2 O2 1.175(13)
C2 Fe1 1.783(11)
C2 Cu1 2.367(10)
C2 Cu2 2.441(9)
C3 O3 1.167(12)
C3 Fe1 1.756(10)
C3 Cu2 2.292(10)
C4 O4 1.187(13)
C4 Fe2 1.770(11)
C5 O5 1.172(12)
C5 Fe2 1.779(11)
C5 Cu2 2.385(10)
C6 O6 1.145(13)
C6 Fe2 1.766(11)
C7 O7 1.135(13)
C7 Fe3 1.784(11)
C8 O8 1.172(12)
C8 Fe3 1.772(10)
C8 Cu1 2.456(9)
C9 O9 1.164(12)
C9 Fe3 1.774(11)
C10 N2 1.348(11)
C10 N1 1.366(12)
C10 Cu1 1.935(10)
C11 N1 1.479(12)
C11 H11A 0.9800
C11 H11B 0.9800
C11 H11C 0.9800
C12 C13 1.348(15)
C12 N1 1.360(12)
C12 Cl1 1.703(9)
C13 N2 1.380(12)
C13 Cl2 1.692(10)
C14 N2 1.444(12)
C14 H14A 0.9800
C14 H14B 0.9800
C14 H14C 0.9800
C15 N4 1.339(13)
C15 N3 1.349(12)
C15 Cu2 1.970(10)
C16 N3 1.451(13)
C16 H16A 0.9800
C16 H16B 0.9800
C16 H16C 0.9800
C17 C18 1.332(14)
C17 N3 1.385(12)
C17 Cl3 1.699(9)
C18 N4 1.369(12)
C18 Cl4 1.711(10)
C19 N4 1.459(12)
C19 H19A 0.9800
C19 H19B 0.9800
C19 H19C 0.9800
Fe1 Se1 2.3219(16)
Fe1 Cu1 2.4703(17)
Fe1 Cu2 2.5306(18)
Fe1 Fe2 2.6597(18)
Fe1 Fe3 2.6784(18)
Fe2 Se1 2.3041(16)
Fe2 Cu2 2.5555(18)
Fe2 Fe3 2.6169(19)
Fe3 Se1 2.3130(16)
Fe3 Cu1 2.5669(17)
